data_2202521
loop_
_publ_author_name
'Cao, Xiao-Dan'
'Liu, Dong-Zhi'
Zhou,Xue-Qin
'Sun, Shao-Feng'

_publ_section_title
;
 {4-[(1-Naphthyl)vinyl]phenyl}di-<i>p</i>-tolylamine
;
_journal_issue 12
_journal_name_full 'Acta Crystallographica Section E'
_journal_page_first o1923
_journal_page_last o1924
_journal_paper_doi 10.1107/S1600536803025285
_journal_volume 59
_journal_year 2003
_chemical_formula_iupac 'C32 H27 N'
_chemical_formula_moiety 'C32 H27 N'
_chemical_formula_sum 'C32 H27 N'
_chemical_formula_weight 425.55
_chemical_melting_point .383E-305
_chemical_name_systematic
;
{4-[(1-Naphthyl)vinyl]phenyl}di-p-tolylamine
;
_space_group_IT_number 9
_symmetry_cell_setting monoclinic
_symmetry_space_group_name_Hall 'C -2yc'
_symmetry_space_group_name_H-M 'C 1 c 1'
_cell_angle_alpha 90.00
_cell_angle_beta 117.094(5)
_cell_angle_gamma 90.00
_cell_formula_units_Z 4
_cell_length_a 18.482(7)
_cell_length_b 17.045(7)
_cell_length_c 8.635(3)
_cell_measurement_reflns_used 724
_cell_measurement_temperature 293(2)
_cell_measurement_theta_max 21.65
_cell_measurement_theta_min 2.39
_cell_volume 2421.7(16)
_computing_cell_refinement SMART
_computing_data_collection 'SMART (Bruker, 1997)'
_computing_data_reduction 'SAINT (Bruker, 1997)'
_computing_molecular_graphics 'SHELXTL (Bruker, 1997)'
_computing_publication_material SHELXTL
_computing_structure_refinement 'SHELXL97 (Sheldrick, 1997)'
_computing_structure_solution 'SHELXS97 (Sheldrick, 1997)'
_diffrn_ambient_temperature 293(2)
_diffrn_measured_fraction_theta_full 0.999
_diffrn_measured_fraction_theta_max 0.999
_diffrn_measurement_device_type
;
Bruker SMART CCD area-detector
;
_diffrn_measurement_method \w
_diffrn_radiation_monochromator graphite
_diffrn_radiation_source 'fine-focus sealed tube'
_diffrn_radiation_type MoK\a
_diffrn_radiation_wavelength 0.71073
_diffrn_reflns_av_R_equivalents 0.0277
_diffrn_reflns_av_sigmaI/netI 0.0381
_diffrn_reflns_limit_h_max 21
_diffrn_reflns_limit_h_min -21
_diffrn_reflns_limit_k_max 10
_diffrn_reflns_limit_k_min -20
_diffrn_reflns_limit_l_max 7
_diffrn_reflns_limit_l_min -10
_diffrn_reflns_number 5052
_diffrn_reflns_theta_full 25.00
_diffrn_reflns_theta_max 25.00
_diffrn_reflns_theta_min 1.72
_diffrn_standards_decay_% 0
_diffrn_standards_number 0
_exptl_absorpt_coefficient_mu 0.067
_exptl_absorpt_correction_T_max 0.981
_exptl_absorpt_correction_T_min 0.973
_exptl_absorpt_correction_type multi-scan
_exptl_absorpt_process_details '(SADABS; Bruker, 1997)'
_exptl_crystal_colour yellow
_exptl_crystal_density_diffrn 1.167
_exptl_crystal_density_method 'not measured'
_exptl_crystal_description plate
_exptl_crystal_F_000 904
_exptl_crystal_size_max 0.40
_exptl_crystal_size_mid 0.34
_exptl_crystal_size_min 0.28
_refine_diff_density_max 0.178
_refine_diff_density_min -0.173
_refine_ls_extinction_method none
_refine_ls_goodness_of_fit_ref 1.058
_refine_ls_hydrogen_treatment constr
_refine_ls_matrix_type full
_refine_ls_number_parameters 300
_refine_ls_number_reflns 2130
_refine_ls_number_restraints 74
_refine_ls_restrained_S_all 1.119
_refine_ls_R_factor_all 0.0896
_refine_ls_R_factor_gt 0.0563
_refine_ls_shift/su_max 0.001
_refine_ls_shift/su_mean 0.000
_refine_ls_structure_factor_coef Fsqd
_refine_ls_weighting_details 'calc w = 1/[\s^2^(Fo^2^)+(0.0877P)^2^+0.2832P] where P = (Fo^2^+2Fc^2^)/3'
_refine_ls_weighting_scheme calc
_refine_ls_wR_factor_gt 0.1350
_refine_ls_wR_factor_ref 0.1544
_reflns_number_gt 1453
_reflns_number_total 2130
_reflns_threshold_expression I>2\s(I)
_cod_data_source_file ci6291.cif
_cod_data_source_block I
_cod_depositor_comments
;
The following automatic conversions were performed:
'_symmetry_cell_setting' value 'Monoclinic' changed to 'monoclinic'
according to '/home/saulius/struct/CIF-dictionaries/cif_core.dic'
dictionary named 'cif_core.dic' version 2.4.1 from 2010-06-29.

Automatic conversion script
Id: cif_fix_enum 1527 2010-12-29 10:47:43Z saulius 

The following automatic conversions were performed:

'_symmetry_cell_setting' value 'Monoclinic' changed to 'monoclinic'
according to /home/saulius/struct/CIF-dictionaries/cif_core.dic
dictionary named 'cif_core.dic' version 2.4.1 from 2010-06-29.

Automatic conversion script
Id: cif_fix_values 1715 2011-07-08 13:25:40Z adriana 
;
_cod_original_cell_volume 2421.9(16)
_cod_original_sg_symbol_H-M 'C c'
_cod_database_code 2202521
_cod_database_fobs_code 2202521

loop_
_symmetry_equiv_pos_as_xyz
'x, y, z'
'x, -y, z+1/2'
'x+1/2, y+1/2, z'
'x+1/2, -y+1/2, z+1/2'

loop_
_atom_site_label
_atom_site_fract_x
_atom_site_fract_y
_atom_site_fract_z
_atom_site_U_iso_or_equiv
_atom_site_adp_type
_atom_site_calc_flag
_atom_site_refinement_flags
_atom_site_occupancy
_atom_site_disorder_assembly
_atom_site_disorder_group
_atom_site_type_symbol
N1 0.1212(3) 0.18419(18) 0.4176(7) 0.0544(9) Uani d . 1 . . N
C1 0.1941(3) 0.1443(3) 0.4472(6) 0.0491(12) Uani d . 1 . . C
C2 0.2680(3) 0.1696(3) 0.5739(7) 0.0623(14) Uani d . 1 . . C
H2 0.2708 0.2120 0.6443 0.075 Uiso calc R 1 . . H
C3 0.3376(3) 0.1319(4) 0.5954(8) 0.0720(16) Uani d . 1 . . C
H3 0.3873 0.1500 0.6807 0.086 Uiso calc R 1 . . H
C4 0.3367(3) 0.0693(3) 0.4971(8) 0.0643(15) Uani d . 1 . . C
C5 0.2617(3) 0.0437(3) 0.3715(7) 0.0646(15) Uani d . 1 . . C
H5 0.2588 0.0006 0.3027 0.078 Uiso calc R 1 . . H
C6 0.1911(3) 0.0811(3) 0.3471(7) 0.0570(13) Uani d U 1 . . C
H6 0.1413 0.0633 0.2620 0.068 Uiso calc R 1 . . H
C7 0.4135(4) 0.0291(5) 0.5208(11) 0.101(2) Uani d . 1 . . C
H7A 0.4543 0.0678 0.5383 0.152 Uiso calc R 1 . . H
H7B 0.4029 -0.0012 0.4190 0.152 Uiso calc R 1 . . H
H7C 0.4325 -0.0048 0.6203 0.152 Uiso calc R 1 . . H
C8 0.0517(3) 0.1396(3) 0.3910(7) 0.0517(13) Uani d . 1 . . C
C9 0.0576(3) 0.0757(4) 0.4948(8) 0.0739(17) Uani d . 1 . . C
H9 0.1079 0.0621 0.5849 0.089 Uiso calc R 1 . . H
C10 -0.0097(4) 0.0320(4) 0.4670(9) 0.0780(17) Uani d . 1 . . C
H10 -0.0039 -0.0106 0.5388 0.094 Uiso calc R 1 . . H
C11 -0.0845(3) 0.0496(3) 0.3367(7) 0.0608(14) Uani d . 1 . . C
C12 -0.0916(3) 0.1139(4) 0.2354(7) 0.0658(15) Uani d . 1 . . C
H12 -0.1425 0.1280 0.1483 0.079 Uiso calc R 1 . . H
C13 -0.0241(3) 0.1584(3) 0.2602(7) 0.0592(14) Uani d . 1 . . C
H13 -0.0302 0.2011 0.1882 0.071 Uiso calc R 1 . . H
C14 -0.1582(4) 0.0004(4) 0.3066(9) 0.090(2) Uani d . 1 . . C
H14A -0.2065 0.0257 0.2221 0.135 Uiso calc R 1 . . H
H14B -0.1614 -0.0052 0.4140 0.135 Uiso calc R 1 . . H
H14C -0.1534 -0.0505 0.2645 0.135 Uiso calc R 1 . . H
C15 0.1190(3) 0.2659(2) 0.4240(7) 0.0477(10) Uani d . 1 . . C
C16 0.0721(3) 0.3039(3) 0.4874(7) 0.0539(13) Uani d . 1 . . C
H16 0.0416 0.2744 0.5270 0.065 Uiso calc R 1 . . H
C17 0.0694(3) 0.3846(3) 0.4937(7) 0.0595(13) Uani d . 1 . . C
H17 0.0364 0.4081 0.5354 0.071 Uiso calc R 1 . . H
C18 0.1148(3) 0.4313(3) 0.4393(7) 0.0540(12) Uani d . 1 . . C
C19 0.1629(3) 0.3932(3) 0.3758(6) 0.0554(13) Uani d . 1 . . C
H19 0.1943 0.4227 0.3386 0.066 Uiso calc R 1 . . H
C20 0.1642(3) 0.3126(3) 0.3677(6) 0.0530(13) Uani d . 1 . . C
H20 0.1962 0.2887 0.3235 0.064 Uiso calc R 1 . . H
C21 0.1092(3) 0.5166(3) 0.4529(7) 0.0614(13) Uani d . 1 . . C
H21 0.0739 0.5345 0.4948 0.074 Uiso calc R 1 . . H
C22 0.1483(3) 0.5707(3) 0.4125(7) 0.0672(15) Uani d . 1 . . C
H22 0.1846 0.5540 0.3721 0.081 Uiso calc R 1 . . H
C23 0.1394(4) 0.6557(3) 0.4263(8) 0.0688(18) Uani d . 1 . . C
C24 0.0682(5) 0.6879(4) 0.4052(9) 0.092(2) Uani d . 1 . . C
H24 0.0247 0.6548 0.3845 0.111 Uiso calc R 1 . . H
C25 0.0578(7) 0.7689(6) 0.4132(11) 0.114(3) Uani d U 1 . . C
H25 0.0082 0.7888 0.3980 0.137 Uiso calc R 1 . . H
C26 0.1182(9) 0.8166(5) 0.4421(13) 0.118(3) Uani d U 1 . . C
H26 0.1102 0.8703 0.4452 0.141 Uiso calc R 1 . . H
C27 0.1936(7) 0.7895(4) 0.4682(10) 0.100(2) Uani d U 1 . . C
C28 0.2058(5) 0.7066(3) 0.4607(8) 0.0794(18) Uani d . 1 . . C
C29 0.2826(5) 0.6806(4) 0.4872(9) 0.094(2) Uani d . 1 . . C
H29 0.2899 0.6271 0.4786 0.112 Uiso calc R 1 . . H
C30 0.3481(6) 0.7299(5) 0.5254(11) 0.127(3) Uani d U 1 . . C
H30 0.3981 0.7107 0.5415 0.152 Uiso calc R 1 . . H
C31 0.3353(7) 0.8110(6) 0.5387(13) 0.140(3) Uani d U 1 . . C
H31 0.3782 0.8458 0.5679 0.168 Uiso calc R 1 . . H
C32 0.2614(8) 0.8386(5) 0.5097(12) 0.125(3) Uani d U 1 . . C
H32 0.2552 0.8924 0.5175 0.150 Uiso calc R 1 . . H

loop_
_atom_site_aniso_label
_atom_site_aniso_U_11
_atom_site_aniso_U_22
_atom_site_aniso_U_33
_atom_site_aniso_U_12
_atom_site_aniso_U_13
_atom_site_aniso_U_23
N1 0.0410(18) 0.0349(18) 0.087(3) 0.000(2) 0.0293(17) 0.001(2)
C1 0.042(3) 0.043(3) 0.060(3) 0.002(2) 0.020(3) 0.003(2)
C2 0.054(3) 0.055(3) 0.072(4) 0.000(3) 0.024(3) -0.010(3)
C3 0.044(3) 0.067(4) 0.085(4) -0.001(3) 0.012(3) -0.001(3)
C4 0.050(3) 0.065(4) 0.082(4) 0.014(3) 0.034(3) 0.013(3)
C5 0.063(4) 0.056(3) 0.076(4) 0.011(3) 0.033(3) 0.000(3)
C6 0.046(3) 0.044(3) 0.070(3) -0.005(2) 0.017(3) -0.006(2)
C7 0.068(4) 0.105(5) 0.136(6) 0.025(4) 0.051(4) 0.006(4)
C8 0.047(3) 0.040(3) 0.073(4) 0.001(2) 0.031(3) 0.000(3)
C9 0.044(3) 0.075(4) 0.091(4) -0.001(3) 0.021(3) 0.024(3)
C10 0.064(4) 0.068(4) 0.096(4) -0.004(3) 0.031(3) 0.022(3)
C11 0.054(3) 0.063(3) 0.068(4) -0.010(3) 0.030(3) -0.008(3)
C12 0.045(3) 0.078(4) 0.064(3) -0.002(3) 0.016(3) -0.012(3)
C13 0.054(3) 0.056(3) 0.064(4) 0.006(3) 0.023(3) 0.005(2)
C14 0.068(4) 0.097(5) 0.107(5) -0.030(4) 0.041(4) -0.019(4)
C15 0.042(2) 0.042(2) 0.058(2) 0.000(2) 0.0220(19) 0.001(3)
C16 0.059(3) 0.047(3) 0.065(3) 0.001(2) 0.036(3) 0.001(2)
C17 0.061(3) 0.055(3) 0.066(3) 0.006(3) 0.032(3) -0.002(3)
C18 0.044(3) 0.045(3) 0.059(3) -0.002(3) 0.011(2) -0.006(2)
C19 0.051(3) 0.048(3) 0.063(3) -0.007(2) 0.022(3) 0.013(3)
C20 0.049(3) 0.053(3) 0.061(3) -0.001(2) 0.029(3) -0.002(2)
C21 0.052(3) 0.062(3) 0.069(3) 0.003(3) 0.026(2) 0.002(3)
C22 0.077(4) 0.056(3) 0.064(3) 0.000(3) 0.029(3) -0.002(3)
C23 0.107(6) 0.043(3) 0.055(3) 0.015(3) 0.035(3) 0.000(3)
C24 0.133(6) 0.058(4) 0.087(5) 0.023(4) 0.051(4) 0.006(3)
C25 0.146(7) 0.103(6) 0.097(5) 0.038(5) 0.059(5) -0.001(4)
C26 0.174(7) 0.073(4) 0.101(5) 0.013(6) 0.058(5) 0.002(4)
C27 0.159(6) 0.069(4) 0.075(4) -0.024(5) 0.057(4) -0.004(4)
C28 0.140(6) 0.046(3) 0.056(3) -0.007(4) 0.047(4) -0.003(3)
C29 0.119(6) 0.072(4) 0.091(5) -0.019(4) 0.049(4) -0.009(4)
C30 0.166(7) 0.105(5) 0.110(5) -0.046(5) 0.064(5) -0.016(4)
C31 0.177(7) 0.114(6) 0.125(6) -0.061(6) 0.064(6) -0.015(5)
C32 0.193(8) 0.074(4) 0.103(5) -0.027(5) 0.063(5) -0.012(4)

loop_
_atom_type_symbol
_atom_type_description
_atom_type_scat_dispersion_real
_atom_type_scat_dispersion_imag
_atom_type_scat_source
C C 0.0033 0.0000 'International Tables Vol C Tables 4.2.6.8 and 6.1.1.4'
H H 0.0000 0.0000 'International Tables Vol C Tables 4.2.6.8 and 6.1.1.4'
N N 0.0061 0.0000 'International Tables Vol C Tables 4.2.6.8 and 6.1.1.4'

loop_
_geom_angle_atom_site_label_1
_geom_angle_atom_site_label_2
_geom_angle_atom_site_label_3
_geom_angle
C15 N1 C8 120.1(4)
C15 N1 C1 120.8(4)
C8 N1 C1 119.1(3)
C6 C1 C2 119.4(5)
C6 C1 N1 120.0(5)
C2 C1 N1 120.6(4)
C3 C2 C1 119.4(5)
C3 C2 H2 120.3
C1 C2 H2 120.3
C4 C3 C2 122.6(6)
C4 C3 H3 118.7
C2 C3 H3 118.7
C3 C4 C5 117.3(5)
C3 C4 C7 122.0(6)
C5 C4 C7 120.7(6)
C6 C5 C4 120.9(5)
C6 C5 H5 119.5
C4 C5 H5 119.5
C1 C6 C5 120.3(5)
C1 C6 H6 119.8
C5 C6 H6 119.8
C4 C7 H7A 109.5
C4 C7 H7B 109.5
H7A C7 H7B 109.5
C4 C7 H7C 109.5
H7A C7 H7C 109.5
H7B C7 H7C 109.5
C13 C8 C9 117.6(5)
C13 C8 N1 121.1(5)
C9 C8 N1 121.3(5)
C10 C9 C8 121.1(5)
C10 C9 H9 119.5
C8 C9 H9 119.5
C11 C10 C9 121.6(6)
C11 C10 H10 119.2
C9 C10 H10 119.2
C10 C11 C12 118.0(5)
C10 C11 C14 121.0(6)
C12 C11 C14 121.0(6)
C11 C12 C13 121.3(5)
C11 C12 H12 119.3
C13 C12 H12 119.3
C8 C13 C12 120.4(5)
C8 C13 H13 119.8
C12 C13 H13 119.8
C11 C14 H14A 109.5
C11 C14 H14B 109.5
H14A C14 H14B 109.5
C11 C14 H14C 109.5
H14A C14 H14C 109.5
H14B C14 H14C 109.5
C16 C15 C20 117.2(4)
C16 C15 N1 121.3(5)
C20 C15 N1 121.5(4)
C17 C16 C15 121.7(5)
C17 C16 H16 119.1
C15 C16 H16 119.1
C16 C17 C18 121.4(5)
C16 C17 H17 119.3
C18 C17 H17 119.3
C17 C18 C19 117.2(4)
C17 C18 C21 117.9(5)
C19 C18 C21 124.9(4)
C20 C19 C18 120.9(4)
C20 C19 H19 119.6
C18 C19 H19 119.6
C19 C20 C15 121.6(4)
C19 C20 H20 119.2
C15 C20 H20 119.2
C22 C21 C18 127.4(5)
C22 C21 H21 116.3
C18 C21 H21 116.3
C21 C22 C23 125.1(5)
C21 C22 H22 117.5
C23 C22 H22 117.5
C24 C23 C28 118.3(6)
C24 C23 C22 121.7(6)
C28 C23 C22 120.1(6)
C23 C24 C25 122.5(8)
C23 C24 H24 118.8
C25 C24 H24 118.8
C26 C25 C24 119.8(9)
C26 C25 H25 120.1
C24 C25 H25 120.1
C25 C26 C27 122.0(8)
C25 C26 H26 119.0
C27 C26 H26 119.0
C26 C27 C32 123.7(9)
C26 C27 C28 119.1(8)
C32 C27 C28 117.1(9)
C29 C28 C23 123.7(5)
C29 C28 C27 118.1(7)
C23 C28 C27 118.2(7)
C30 C29 C28 123.9(7)
C30 C29 H29 118.1
C28 C29 H29 118.1
C29 C30 C31 116.8(9)
C29 C30 H30 121.6
C31 C30 H30 121.6
C32 C31 C30 121.1(9)
C32 C31 H31 119.4
C30 C31 H31 119.4
C31 C32 C27 122.9(9)
C31 C32 H32 118.5
C27 C32 H32 118.5

loop_
_geom_bond_atom_site_label_1
_geom_bond_atom_site_label_2
_geom_bond_site_symmetry_2
_geom_bond_distance
_geom_bond_publ_flag
N1 C15 . 1.395(5) ?
N1 C8 . 1.417(6) ?
N1 C1 . 1.425(6) ?
C1 C6 . 1.367(7) ?
C1 C2 . 1.374(7) ?
C2 C3 . 1.373(8) ?
C2 H2 . 0.93 ?
C3 C4 . 1.360(8) ?
C3 H3 . 0.93 ?
C4 C5 . 1.386(8) ?
C4 C7 . 1.503(8) ?
C5 C6 . 1.378(7) ?
C5 H5 . 0.93 ?
C6 H6 . 0.93 ?
C7 H7A . 0.96 ?
C7 H7B . 0.96 ?
C7 H7C . 0.96 ?
C8 C13 . 1.378(7) ?
C8 C9 . 1.384(8) ?
C9 C10 . 1.374(8) ?
C9 H9 . 0.93 ?
C10 C11 . 1.361(8) ?
C10 H10 . 0.93 ?
C11 C12 . 1.370(8) ?
C11 C14 . 1.518(7) ?
C12 C13 . 1.391(7) ?
C12 H12 . 0.93 ?
C13 H13 . 0.93 ?
C14 H14A . 0.96 ?
C14 H14B . 0.96 ?
C14 H14C . 0.96 ?
C15 C16 . 1.379(7) ?
C15 C20 . 1.393(7) ?
C16 C17 . 1.377(7) ?
C16 H16 . 0.93 ?
C17 C18 . 1.384(7) ?
C17 H17 . 0.93 ?
C18 C19 . 1.398(7) ?
C18 C21 . 1.467(7) ?
C19 C20 . 1.377(7) ?
C19 H19 . 0.93 ?
C20 H20 . 0.93 ?
C21 C22 . 1.314(7) ?
C21 H21 . 0.93 ?
C22 C23 . 1.469(7) ?
C22 H22 . 0.93 ?
C23 C24 . 1.358(9) ?
C23 C28 . 1.419(9) ?
C24 C25 . 1.401(11) ?
C24 H24 . 0.93 ?
C25 C26 . 1.309(13) ?
C25 H25 . 0.93 ?
C26 C27 . 1.386(14) ?
C26 H26 . 0.93 ?
C27 C32 . 1.412(13) ?
C27 C28 . 1.435(9) ?
C28 C29 . 1.403(10) ?
C29 C30 . 1.385(10) ?
C29 H29 . 0.93 ?
C30 C31 . 1.415(13) ?
C30 H30 . 0.93 ?
C31 C32 . 1.355(12) ?
C31 H31 . 0.93 ?
C32 H32 . 0.93 ?

loop_
_geom_hbond_atom_site_label_D
_geom_hbond_atom_site_label_H
_geom_hbond_atom_site_label_A
_geom_hbond_site_symmetry_A
_geom_hbond_distance_DH
_geom_hbond_distance_HA
_geom_hbond_distance_DA
_geom_hbond_angle_DHA
_geom_hbond_publ_flag
C2 H2 Cg3 2_565 0.93 3.09 3.835(7) 138 y
C10 H10 Cg1 2_555 0.93 3.26 4.107(8) 153 y
C16 H16 Cg2 2_565 0.93 3.15 3.586(6) 111 y
C20 H20 Cg2 2_564 0.93 3.03 3.592(6) 121 y
C30 H30 Cg1 3_555 0.93 3.30 4.079(11) 142 y

loop_
_geom_torsion_atom_site_label_1
_geom_torsion_atom_site_label_2
_geom_torsion_atom_site_label_3
_geom_torsion_atom_site_label_4
_geom_torsion
C15 N1 C1 C6 -139.1(5)
C8 N1 C1 C6 44.4(7)
C15 N1 C1 C2 39.7(8)
C8 N1 C1 C2 -136.9(5)
C6 C1 C2 C3 1.1(8)
N1 C1 C2 C3 -177.6(5)
C1 C2 C3 C4 -0.7(9)
C2 C3 C4 C5 -0.2(9)
C2 C3 C4 C7 179.3(6)
C3 C4 C5 C6 0.6(8)
C7 C4 C5 C6 -178.8(6)
C2 C1 C6 C5 -0.7(8)
N1 C1 C6 C5 178.1(5)
C4 C5 C6 C1 -0.2(8)
C15 N1 C8 C13 48.1(7)
C1 N1 C8 C13 -135.4(5)
C15 N1 C8 C9 -132.1(6)
C1 N1 C8 C9 44.5(8)
C13 C8 C9 C10 0.8(9)
N1 C8 C9 C10 -179.1(6)
C8 C9 C10 C11 0.0(10)
C9 C10 C11 C12 -1.5(9)
C9 C10 C11 C14 179.5(6)
C10 C11 C12 C13 2.2(8)
C14 C11 C12 C13 -178.8(5)
C9 C8 C13 C12 -0.1(7)
N1 C8 C13 C12 179.8(5)
C11 C12 C13 C8 -1.4(8)
C8 N1 C15 C16 31.6(8)
C1 N1 C15 C16 -144.9(5)
C8 N1 C15 C20 -148.8(5)
C1 N1 C15 C20 34.7(8)
C20 C15 C16 C17 0.6(9)
N1 C15 C16 C17 -179.8(5)
C15 C16 C17 C18 -1.2(8)
C16 C17 C18 C19 0.7(8)
C16 C17 C18 C21 -179.1(5)
C17 C18 C19 C20 0.3(8)
C21 C18 C19 C20 -179.9(5)
C18 C19 C20 C15 -0.8(8)
C16 C15 C20 C19 0.4(8)
N1 C15 C20 C19 -179.2(5)
C17 C18 C21 C22 178.3(6)
C19 C18 C21 C22 -1.5(10)
C18 C21 C22 C23 179.0(5)
C21 C22 C23 C24 -30.6(10)
C21 C22 C23 C28 150.1(5)
C28 C23 C24 C25 1.1(10)
C22 C23 C24 C25 -178.3(6)
C23 C24 C25 C26 0.0(12)
C24 C25 C26 C27 -1.0(14)
C25 C26 C27 C32 -176.2(7)
C25 C26 C27 C28 0.9(13)
C24 C23 C28 C29 179.2(6)
C22 C23 C28 C29 -1.5(9)
C24 C23 C28 C27 -1.1(8)
C22 C23 C28 C27 178.2(5)
C26 C27 C28 C29 179.9(8)
C32 C27 C28 C29 -2.8(9)
C26 C27 C28 C23 0.2(9)
C32 C27 C28 C23 177.5(7)
C23 C28 C29 C30 -178.2(6)
C27 C28 C29 C30 2.1(10)
C28 C29 C30 C31 0.4(11)
C29 C30 C31 C32 -2.1(13)
C30 C31 C32 C27 1.2(14)
C26 C27 C32 C31 178.4(9)
C28 C27 C32 C31 1.3(12)

loop_
_cod_related_entry_id
_cod_related_entry_database
_cod_related_entry_code
1 ChemSpider 30654708
